data_4306417
loop_
_publ_author_name
'Mariappan Kadarkaraisamy'
'Gerald Caple'
'Andrea R. Gorden'
'Marie A. Squire'
'Andrew G. Sykes'

_publ_section_title
;
Large Amplitude, Proton- and Cation-Activated Latch-Type Mechanical
Switches: O-Protonated Amides Stabilized by Intramolecular, Low-Barrier
Hydrogen Bonds within Macrocycles
;
_journal_name_full 'Inorganic Chemistry'
_journal_page_first 11644
_journal_page_last 11655
_journal_paper_doi 10.1021/ic801238a
_journal_volume 47
_journal_year 2008
_chemical_formula_moiety 'C27 H31 Cl N2 O11'
_chemical_formula_sum 'C27 H31 Cl N2 O11'
_chemical_formula_weight 594.99
_chemical_name_common '[AQHNH(CH=CH2)COH](ClO4).CH3CN-(9)'
_chemical_name_systematic
;
 ?
;
_space_group_IT_number 14
_symmetry_cell_setting monoclinic
_symmetry_space_group_name_Hall '-P 2yn'
_symmetry_space_group_name_H-M 'P 1 21/n 1'
_atom_sites_solution_hydrogens geom
_atom_sites_solution_primary direct
_atom_sites_solution_secondary difmap
_audit_creation_method SHELXL-97
_cell_angle_alpha 90.00
_cell_angle_beta 109.7390(10)
_cell_angle_gamma 90.00
_cell_formula_units_Z 4
_cell_length_a 13.1504(8)
_cell_length_b 14.9570(9)
_cell_length_c 14.6703(8)
_cell_measurement_reflns_used 9967
_cell_measurement_temperature 125(2)
_cell_measurement_theta_max 25.36
_cell_measurement_theta_min 1.0
_cell_volume 2716.0(3)
_computing_cell_refinement 'Bruker SMART'
_computing_data_collection 'Bruker SMART'
_computing_data_reduction 'Bruker SAINT'
_computing_molecular_graphics 'Bruker SHELXTL'
_computing_publication_material WinGX
_computing_structure_refinement 'Bruker SHELXTL'
_computing_structure_solution SIR97
_diffrn_ambient_temperature 125(2)
_diffrn_measured_fraction_theta_full 0.998
_diffrn_measured_fraction_theta_max 0.998
_diffrn_measurement_device_type 'CCD area detector'
_diffrn_measurement_method 'phi and omega scans'
_diffrn_radiation_monochromator graphite
_diffrn_radiation_source 'fine-focus sealed tube'
_diffrn_radiation_type MoK\a
_diffrn_radiation_wavelength 0.71073
_diffrn_reflns_av_R_equivalents 0.0318
_diffrn_reflns_av_sigmaI/netI 0.0226
_diffrn_reflns_limit_h_max 15
_diffrn_reflns_limit_h_min -15
_diffrn_reflns_limit_k_max 17
_diffrn_reflns_limit_k_min -18
_diffrn_reflns_limit_l_max 17
_diffrn_reflns_limit_l_min -17
_diffrn_reflns_number 26876
_diffrn_reflns_theta_full 25.36
_diffrn_reflns_theta_max 25.36
_diffrn_reflns_theta_min 1.80
_diffrn_standards_decay_% 0
_diffrn_standards_interval_count 0
_diffrn_standards_interval_time 0
_diffrn_standards_number 0
_exptl_absorpt_coefficient_mu 0.207
_exptl_absorpt_correction_T_max 0.9877
_exptl_absorpt_correction_T_min 0.8357
_exptl_absorpt_correction_type multi-scan
_exptl_absorpt_process_details 'SADABS, R. Blessing, 1995'
_exptl_crystal_colour colorless
_exptl_crystal_density_diffrn 1.455
_exptl_crystal_density_method 'not measured'
_exptl_crystal_description needle
_exptl_crystal_F_000 1248
_exptl_crystal_size_max 0.90
_exptl_crystal_size_mid 0.18
_exptl_crystal_size_min 0.06
_refine_diff_density_max 0.347
_refine_diff_density_min -0.450
_refine_diff_density_rms 0.049
_refine_ls_extinction_method none
_refine_ls_goodness_of_fit_ref 1.048
_refine_ls_hydrogen_treatment mixed
_refine_ls_matrix_type full
_refine_ls_number_parameters 379
_refine_ls_number_reflns 4963
_refine_ls_number_restraints 0
_refine_ls_restrained_S_all 1.048
_refine_ls_R_factor_all 0.0567
_refine_ls_R_factor_gt 0.0440
_refine_ls_shift/su_max 0.006
_refine_ls_shift/su_mean 0.000
_refine_ls_structure_factor_coef Fsqd
_refine_ls_weighting_details 'calc w=1/[\s^2^(Fo^2^)+(0.0582P)^2^+1.9655P] where P=(Fo^2^+2Fc^2^)/3'
_refine_ls_weighting_scheme calc
_refine_ls_wR_factor_gt 0.1146
_refine_ls_wR_factor_ref 0.1222
_reflns_number_gt 4003
_reflns_number_total 4963
_reflns_threshold_expression >2sigma(I)
_cod_data_source_file ic801238a_si_003_08.cif
_cod_data_source_block 07086
_cod_depositor_comments
;
The following automatic conversions were performed:
'_symmetry_cell_setting' value 'Monoclinic' changed to 'monoclinic'
according to '/home/saulius/struct/CIF-dictionaries/cif_core.dic'
dictionary named 'cif_core.dic' version 2.4.1 from 2010-06-29.

Automatic conversion script
Id: cif_fix_enum 1527 2010-12-29 10:47:43Z saulius 
;
_cod_original_sg_symbol_H-M 'P 21/n'
_cod_database_code 4306417

loop_
_symmetry_equiv_pos_as_xyz
'x, y, z'
'-x+1/2, y+1/2, -z+1/2'
'-x, -y, -z'
'x-1/2, -y-1/2, z-1/2'

loop_
_atom_site_label
_atom_site_type_symbol
_atom_site_fract_x
_atom_site_fract_y
_atom_site_fract_z
_atom_site_U_iso_or_equiv
_atom_site_adp_type
_atom_site_occupancy
_atom_site_symmetry_multiplicity
_atom_site_calc_flag
_atom_site_refinement_flags
_atom_site_disorder_assembly
_atom_site_disorder_group
Cl1 Cl 0.75916(5) 0.43116(4) 0.55323(4) 0.03704(17) Uani 1 1 d . . .
O7 O 0.55438(12) 0.44345(10) 0.84730(10) 0.0239(3) Uani 1 1 d . . .
O4 O 0.36064(12) 0.44380(10) 0.85589(11) 0.0279(3) Uani 1 1 d . . .
O6 O 0.67120(12) 0.60950(9) 0.84326(11) 0.0282(3) Uani 1 1 d . . .
O3 O 0.45310(12) 0.26690(10) 0.84250(11) 0.0325(4) Uani 1 1 d . . .
O2 O 0.68505(12) 0.28982(10) 0.89972(12) 0.0310(4) Uani 1 1 d . . .
O5 O 0.46608(12) 0.61759(10) 0.86576(11) 0.0303(4) Uani 1 1 d . . .
N1 N 0.67723(14) 0.43639(11) 0.77465(13) 0.0222(4) Uani 1 1 d . . .
O11 O 0.81664(16) 0.50092(13) 0.52675(15) 0.0543(5) Uani 1 1 d . . .
O1 O 1.09087(13) 0.44216(12) 0.87489(14) 0.0447(5) Uani 1 1 d . . .
O8 O 0.65734(18) 0.46518(15) 0.55417(19) 0.0679(7) Uani 1 1 d . . .
O10 O 0.74134(18) 0.35889(13) 0.48714(15) 0.0611(6) Uani 1 1 d . . .
C13 C 0.76911(16) 0.44657(13) 0.86573(15) 0.0224(4) Uani 1 1 d . . .
H13 H 0.7391 0.4546 0.9194 0.027 Uiso 1 1 calc R . .
O9 O 0.8180(2) 0.40099(13) 0.64991(14) 0.0655(6) Uani 1 1 d . . .
C14 C 0.83642(17) 0.36192(14) 0.88597(15) 0.0242(5) Uani 1 1 d . . .
C11 C 0.77659(17) 0.61361(14) 0.84882(15) 0.0255(5) Uani 1 1 d . . .
C23 C 0.57583(17) 0.43729(13) 0.76802(15) 0.0224(4) Uani 1 1 d . . .
C1 C 0.78886(17) 0.28204(15) 0.90202(16) 0.0266(5) Uani 1 1 d . . .
C15 C 0.63249(18) 0.21157(14) 0.92032(17) 0.0293(5) Uani 1 1 d . . .
H15A H 0.6797 0.1822 0.9801 0.035 Uiso 1 1 calc R . .
H15B H 0.6172 0.1683 0.8662 0.035 Uiso 1 1 calc R . .
C5 C 0.94379(17) 0.36043(15) 0.89009(15) 0.0263(5) Uani 1 1 d . . .
C2 C 0.84750(19) 0.20246(15) 0.91934(16) 0.0312(5) Uani 1 1 d . . .
H2 H 0.8142 0.1481 0.9276 0.037 Uiso 1 1 calc R . .
C24 C 0.49225(19) 0.43273(15) 0.67212(17) 0.0315(5) Uani 1 1 d . . .
H24 H 0.5161 0.4397 0.6182 0.038 Uiso 1 1 calc R . .
C21 C 0.49285(18) 0.67024(15) 0.79605(17) 0.0307(5) Uani 1 1 d . . .
H21A H 0.4505 0.7264 0.7841 0.037 Uiso 1 1 calc R . .
H21B H 0.4740 0.6371 0.7341 0.037 Uiso 1 1 calc R . .
C10 C 0.83093(18) 0.69237(15) 0.84425(16) 0.0291(5) Uani 1 1 d . . .
H10 H 0.7952 0.7483 0.8387 0.035 Uiso 1 1 calc R . .
N2 N 1.13698(19) 0.35174(17) 0.64683(17) 0.0479(6) Uani 1 1 d . . .
C12 C 0.83044(17) 0.53074(14) 0.85973(14) 0.0232(4) Uani 1 1 d . . .
C7 C 0.93747(17) 0.52915(15) 0.86388(15) 0.0265(5) Uani 1 1 d . . .
C6 C 0.99760(17) 0.44371(15) 0.87583(16) 0.0294(5) Uani 1 1 d . . .
C9 C 0.93786(19) 0.68867(16) 0.84784(17) 0.0329(5) Uani 1 1 d . . .
H9 H 0.9744 0.7424 0.8432 0.040 Uiso 1 1 calc R . .
C16 C 0.52913(17) 0.24096(15) 0.93306(16) 0.0293(5) Uani 1 1 d . . .
H16A H 0.4991 0.1913 0.9607 0.035 Uiso 1 1 calc R . .
H16B H 0.5435 0.2919 0.9787 0.035 Uiso 1 1 calc R . .
C27 C 1.0799(2) 0.51637(18) 0.6519(2) 0.0477(7) Uani 1 1 d . . .
H27A H 1.1245 0.5543 0.6261 0.072 Uiso 1 1 calc R . .
H27B H 1.0901 0.5340 0.7187 0.072 Uiso 1 1 calc R . .
H27C H 1.0037 0.5235 0.6121 0.072 Uiso 1 1 calc R . .
C8 C 0.99136(18) 0.60847(15) 0.85794(16) 0.0305(5) Uani 1 1 d . . .
H8 H 1.0646 0.6068 0.8609 0.037 Uiso 1 1 calc R . .
C20 C 0.35257(18) 0.60318(16) 0.83923(19) 0.0354(5) Uani 1 1 d . . .
H20A H 0.3212 0.5910 0.7689 0.042 Uiso 1 1 calc R . .
H20B H 0.3173 0.6571 0.8539 0.042 Uiso 1 1 calc R . .
C4 C 1.00368(18) 0.28084(16) 0.91006(16) 0.0303(5) Uani 1 1 d . . .
H4 H 1.0772 0.2805 0.9137 0.036 Uiso 1 1 calc R . .
C18 C 0.33913(19) 0.36510(17) 0.90331(19) 0.0385(6) Uani 1 1 d . . .
H18A H 0.2656 0.3688 0.9073 0.046 Uiso 1 1 calc R . .
H18B H 0.3915 0.3616 0.9701 0.046 Uiso 1 1 calc R . .
C3 C 0.95482(19) 0.20321(16) 0.92439(16) 0.0327(5) Uani 1 1 d . . .
H3 H 0.9953 0.1492 0.9380 0.039 Uiso 1 1 calc R . .
C19 C 0.33424(19) 0.52493(16) 0.89545(18) 0.0349(5) Uani 1 1 d . . .
H19A H 0.3800 0.5307 0.9643 0.042 Uiso 1 1 calc R . .
H19B H 0.2577 0.5234 0.8919 0.042 Uiso 1 1 calc R . .
C22 C 0.61126(18) 0.69170(14) 0.83165(17) 0.0282(5) Uani 1 1 d . . .
H22A H 0.6287 0.7308 0.7845 0.034 Uiso 1 1 calc R . .
H22B H 0.6309 0.7236 0.8944 0.034 Uiso 1 1 calc R . .
C17 C 0.34825(19) 0.28272(17) 0.8477(2) 0.0408(6) Uani 1 1 d . . .
H17A H 0.3270 0.2302 0.8783 0.049 Uiso 1 1 calc R . .
H17B H 0.2962 0.2878 0.7810 0.049 Uiso 1 1 calc R . .
C25 C 0.3938(3) 0.4208(2) 0.6533(2) 0.0600(8) Uani 1 1 d . . .
H25A H 0.3653 0.4135 0.7044 0.072 Uiso 1 1 calc R . .
H25B H 0.3469 0.4191 0.5879 0.072 Uiso 1 1 calc R . .
C26 C 1.11121(19) 0.42426(18) 0.64993(17) 0.0359(6) Uani 1 1 d . . .
H98 H 0.6922(18) 0.4346(14) 0.7226(18) 0.021(6) Uiso 1 1 d . . .
H99 H 0.484(3) 0.441(2) 0.839(2) 0.060(9) Uiso 1 1 d . . .

loop_
_atom_site_aniso_label
_atom_site_aniso_U_11
_atom_site_aniso_U_22
_atom_site_aniso_U_33
_atom_site_aniso_U_23
_atom_site_aniso_U_13
_atom_site_aniso_U_12
Cl1 0.0526(4) 0.0241(3) 0.0457(4) -0.0020(2) 0.0314(3) -0.0049(3)
O7 0.0204(8) 0.0263(8) 0.0264(8) 0.0023(6) 0.0097(6) -0.0005(6)
O4 0.0242(8) 0.0302(8) 0.0314(8) 0.0005(6) 0.0123(6) -0.0023(6)
O6 0.0253(8) 0.0201(8) 0.0422(9) 0.0008(6) 0.0152(7) -0.0003(6)
O3 0.0290(8) 0.0299(8) 0.0361(9) 0.0046(7) 0.0076(7) -0.0026(7)
O2 0.0283(8) 0.0218(8) 0.0475(10) 0.0096(7) 0.0189(7) 0.0015(6)
O5 0.0233(8) 0.0313(8) 0.0395(9) -0.0006(7) 0.0146(7) -0.0007(6)
N1 0.0261(10) 0.0203(9) 0.0229(9) 0.0016(7) 0.0120(8) -0.0001(7)
O11 0.0532(12) 0.0490(12) 0.0643(13) 0.0158(10) 0.0247(10) -0.0149(9)
O1 0.0255(9) 0.0445(11) 0.0700(13) 0.0051(9) 0.0237(9) 0.0014(8)
O8 0.0619(14) 0.0615(14) 0.1020(18) -0.0133(13) 0.0561(14) -0.0036(11)
O10 0.0843(16) 0.0456(12) 0.0601(13) -0.0221(10) 0.0333(12) -0.0046(11)
C13 0.0202(10) 0.0236(11) 0.0248(11) 0.0011(8) 0.0092(8) 0.0003(8)
O9 0.121(2) 0.0376(11) 0.0418(11) 0.0072(9) 0.0319(12) 0.0068(11)
C14 0.0280(11) 0.0236(11) 0.0219(10) 0.0018(8) 0.0098(9) 0.0018(9)
C11 0.0257(11) 0.0263(11) 0.0273(11) -0.0022(9) 0.0124(9) -0.0041(9)
C23 0.0277(11) 0.0134(10) 0.0277(11) 0.0014(8) 0.0115(9) -0.0013(8)
C1 0.0253(11) 0.0282(11) 0.0284(11) 0.0042(9) 0.0118(9) 0.0042(9)
C15 0.0336(12) 0.0212(11) 0.0361(13) 0.0065(9) 0.0156(10) -0.0015(9)
C5 0.0249(11) 0.0313(12) 0.0235(11) 0.0009(9) 0.0090(9) 0.0027(9)
C2 0.0400(13) 0.0244(11) 0.0319(12) 0.0075(9) 0.0159(10) 0.0044(10)
C24 0.0296(13) 0.0313(12) 0.0298(12) 0.0005(10) 0.0053(10) -0.0042(10)
C21 0.0320(12) 0.0254(11) 0.0371(13) 0.0005(10) 0.0150(10) 0.0035(9)
C10 0.0345(13) 0.0219(11) 0.0331(12) -0.0039(9) 0.0144(10) -0.0051(9)
N2 0.0506(14) 0.0449(15) 0.0459(13) 0.0034(11) 0.0132(11) -0.0028(11)
C12 0.0270(11) 0.0228(11) 0.0216(10) -0.0027(8) 0.0106(9) -0.0033(9)
C7 0.0252(11) 0.0319(12) 0.0242(11) -0.0030(9) 0.0106(9) -0.0037(9)
C6 0.0234(11) 0.0356(13) 0.0307(12) -0.0018(10) 0.0109(9) -0.0014(9)
C9 0.0359(13) 0.0303(12) 0.0361(13) -0.0063(10) 0.0169(10) -0.0126(10)
C16 0.0299(12) 0.0268(12) 0.0325(12) 0.0071(9) 0.0120(10) -0.0018(9)
C27 0.0490(16) 0.0457(16) 0.0496(16) -0.0055(13) 0.0180(13) -0.0003(13)
C8 0.0271(12) 0.0344(13) 0.0343(12) -0.0081(10) 0.0160(10) -0.0103(10)
C20 0.0246(12) 0.0332(13) 0.0507(15) -0.0064(11) 0.0157(11) 0.0005(10)
C4 0.0283(12) 0.0369(13) 0.0269(11) 0.0013(10) 0.0107(9) 0.0074(10)
C18 0.0250(12) 0.0450(15) 0.0504(15) 0.0168(12) 0.0192(11) 0.0020(11)
C3 0.0357(13) 0.0331(13) 0.0302(12) 0.0065(10) 0.0124(10) 0.0135(10)
C19 0.0252(12) 0.0434(14) 0.0398(13) -0.0105(11) 0.0160(10) -0.0046(10)
C22 0.0331(12) 0.0196(11) 0.0351(12) -0.0001(9) 0.0155(10) 0.0014(9)
C17 0.0237(12) 0.0343(13) 0.0586(17) 0.0108(12) 0.0064(11) -0.0066(10)
C25 0.063(2) 0.072(2) 0.0451(17) -0.0037(15) 0.0177(15) 0.0030(16)
C26 0.0310(13) 0.0440(16) 0.0304(13) 0.0018(11) 0.0074(10) -0.0058(11)

loop_
_atom_type_symbol
_atom_type_description
_atom_type_scat_dispersion_real
_atom_type_scat_dispersion_imag
_atom_type_scat_source
C C 0.0033 0.0016 'International Tables Vol C Tables 4.2.6.8 and 6.1.1.4'
H H 0.0000 0.0000 'International Tables Vol C Tables 4.2.6.8 and 6.1.1.4'
N N 0.0061 0.0033 'International Tables Vol C Tables 4.2.6.8 and 6.1.1.4'
O O 0.0106 0.0060 'International Tables Vol C Tables 4.2.6.8 and 6.1.1.4'
Cl Cl 0.1484 0.1585 'International Tables Vol C Tables 4.2.6.8 and 6.1.1.4'

loop_
_geom_angle_atom_site_label_1
_geom_angle_atom_site_label_2
_geom_angle_atom_site_label_3
_geom_angle
_geom_angle_site_symmetry_1
_geom_angle_site_symmetry_3
_geom_angle_publ_flag
O11 Cl1 O10 110.74(13) . . ?
O11 Cl1 O8 109.08(13) . . ?
O10 Cl1 O8 109.71(14) . . ?
O11 Cl1 O9 109.97(13) . . ?
O10 Cl1 O9 110.15(13) . . ?
O8 Cl1 O9 107.12(14) . . ?
C23 O7 H99 114(2) . . ?
C19 O4 C18 112.37(17) . . ?
C11 O6 C22 118.30(16) . . ?
C16 O3 C17 112.52(18) . . ?
C1 O2 C15 118.28(16) . . ?
C21 O5 C20 112.15(17) . . ?
C23 N1 C13 124.78(18) . . ?
C23 N1 H98 118.3(15) . . ?
C13 N1 H98 116.7(15) . . ?
N1 C13 C12 108.82(16) . . ?
N1 C13 C14 109.66(16) . . ?
C12 C13 C14 114.76(17) . . ?
N1 C13 H13 107.8 . . ?
C12 C13 H13 107.8 . . ?
C14 C13 H13 107.8 . . ?
C5 C14 C1 118.77(19) . . ?
C5 C14 C13 122.56(18) . . ?
C1 C14 C13 118.66(18) . . ?
O6 C11 C10 124.3(2) . . ?
O6 C11 C12 115.42(18) . . ?
C10 C11 C12 120.24(19) . . ?
O7 C23 N1 117.60(19) . . ?
O7 C23 C24 123.21(19) . . ?
N1 C23 C24 119.18(19) . . ?
O2 C1 C2 124.5(2) . . ?
O2 C1 C14 115.05(18) . . ?
C2 C1 C14 120.43(19) . . ?
O2 C15 C16 107.89(17) . . ?
O2 C15 H15A 110.1 . . ?
C16 C15 H15A 110.1 . . ?
O2 C15 H15B 110.1 . . ?
C16 C15 H15B 110.1 . . ?
H15A C15 H15B 108.4 . . ?
C14 C5 C4 120.8(2) . . ?
C14 C5 C6 120.38(19) . . ?
C4 C5 C6 118.80(19) . . ?
C3 C2 C1 119.5(2) . . ?
C3 C2 H2 120.2 . . ?
C1 C2 H2 120.2 . . ?
C25 C24 C23 127.4(2) . . ?
C25 C24 H24 116.3 . . ?
C23 C24 H24 116.3 . . ?
O5 C21 C22 110.31(18) . . ?
O5 C21 H21A 109.6 . . ?
C22 C21 H21A 109.6 . . ?
O5 C21 H21B 109.6 . . ?
C22 C21 H21B 109.6 . . ?
H21A C21 H21B 108.1 . . ?
C9 C10 C11 119.6(2) . . ?
C9 C10 H10 120.2 . . ?
C11 C10 H10 120.2 . . ?
C7 C12 C11 118.88(19) . . ?
C7 C12 C13 122.37(19) . . ?
C11 C12 C13 118.74(18) . . ?
C12 C7 C8 120.7(2) . . ?
C12 C7 C6 120.83(19) . . ?
C8 C7 C6 118.51(19) . . ?
O1 C6 C5 120.7(2) . . ?
O1 C6 C7 120.6(2) . . ?
C5 C6 C7 118.72(18) . . ?
C8 C9 C10 120.9(2) . . ?
C8 C9 H9 119.5 . . ?
C10 C9 H9 119.5 . . ?
O3 C16 C15 110.18(18) . . ?
O3 C16 H16A 109.6 . . ?
C15 C16 H16A 109.6 . . ?
O3 C16 H16B 109.6 . . ?
C15 C16 H16B 109.6 . . ?
H16A C16 H16B 108.1 . . ?
C26 C27 H27A 109.5 . . ?
C26 C27 H27B 109.5 . . ?
H27A C27 H27B 109.5 . . ?
C26 C27 H27C 109.5 . . ?
H27A C27 H27C 109.5 . . ?
H27B C27 H27C 109.5 . . ?
C9 C8 C7 119.7(2) . . ?
C9 C8 H8 120.1 . . ?
C7 C8 H8 120.1 . . ?
O5 C20 C19 108.44(19) . . ?
O5 C20 H20A 110.0 . . ?
C19 C20 H20A 110.0 . . ?
O5 C20 H20B 110.0 . . ?
C19 C20 H20B 110.0 . . ?
H20A C20 H20B 108.4 . . ?
C3 C4 C5 119.3(2) . . ?
C3 C4 H4 120.3 . . ?
C5 C4 H4 120.3 . . ?
O4 C18 C17 110.01(19) . . ?
O4 C18 H18A 109.7 . . ?
C17 C18 H18A 109.7 . . ?
O4 C18 H18B 109.7 . . ?
C17 C18 H18B 109.7 . . ?
H18A C18 H18B 108.2 . . ?
C4 C3 C2 121.1(2) . . ?
C4 C3 H3 119.4 . . ?
C2 C3 H3 119.4 . . ?
O4 C19 C20 109.37(18) . . ?
O4 C19 H19A 109.8 . . ?
C20 C19 H19A 109.8 . . ?
O4 C19 H19B 109.8 . . ?
C20 C19 H19B 109.8 . . ?
H19A C19 H19B 108.2 . . ?
O6 C22 C21 108.72(17) . . ?
O6 C22 H22A 109.9 . . ?
C21 C22 H22A 109.9 . . ?
O6 C22 H22B 109.9 . . ?
C21 C22 H22B 109.9 . . ?
H22A C22 H22B 108.3 . . ?
O3 C17 C18 114.86(19) . . ?
O3 C17 H17A 108.6 . . ?
C18 C17 H17A 108.6 . . ?
O3 C17 H17B 108.6 . . ?
C18 C17 H17B 108.6 . . ?
H17A C17 H17B 107.5 . . ?
C24 C25 H25A 120.0 . . ?
C24 C25 H25B 120.0 . . ?
H25A C25 H25B 120.0 . . ?
N2 C26 C27 178.5(3) . . ?

loop_
_geom_bond_atom_site_label_1
_geom_bond_atom_site_label_2
_geom_bond_distance
_geom_bond_site_symmetry_2
_geom_bond_publ_flag
Cl1 O11 1.4175(18) . ?
Cl1 O10 1.4178(19) . ?
Cl1 O8 1.437(2) . ?
Cl1 O9 1.440(2) . ?
O7 C23 1.289(2) . ?
O7 H99 0.89(3) . ?
O4 C19 1.437(3) . ?
O4 C18 1.443(3) . ?
O6 C11 1.362(2) . ?
O6 C22 1.439(3) . ?
O3 C16 1.421(3) . ?
O3 C17 1.426(3) . ?
O2 C1 1.359(3) . ?
O2 C15 1.442(2) . ?
O5 C21 1.426(3) . ?
O5 C20 1.426(3) . ?
N1 C23 1.304(3) . ?
N1 C13 1.476(3) . ?
N1 H98 0.85(2) . ?
O1 C6 1.232(3) . ?
C13 C12 1.514(3) . ?
C13 C14 1.516(3) . ?
C13 H13 1.0000 . ?
C14 C5 1.393(3) . ?
C14 C1 1.405(3) . ?
C11 C10 1.391(3) . ?
C11 C12 1.410(3) . ?
C23 C24 1.465(3) . ?
C1 C2 1.394(3) . ?
C15 C16 1.499(3) . ?
C15 H15A 0.9900 . ?
C15 H15B 0.9900 . ?
C5 C4 1.403(3) . ?
C5 C6 1.482(3) . ?
C2 C3 1.388(3) . ?
C2 H2 0.9500 . ?
C24 C25 1.242(4) . ?
C24 H24 0.9500 . ?
C21 C22 1.500(3) . ?
C21 H21A 0.9900 . ?
C21 H21B 0.9900 . ?
C10 C9 1.390(3) . ?
C10 H10 0.9500 . ?
N2 C26 1.142(3) . ?
C12 C7 1.388(3) . ?
C7 C8 1.400(3) . ?
C7 C6 1.482(3) . ?
C9 C8 1.373(3) . ?
C9 H9 0.9500 . ?
C16 H16A 0.9900 . ?
C16 H16B 0.9900 . ?
C27 C26 1.441(4) . ?
C27 H27A 0.9800 . ?
C27 H27B 0.9800 . ?
C27 H27C 0.9800 . ?
C8 H8 0.9500 . ?
C20 C19 1.497(3) . ?
C20 H20A 0.9900 . ?
C20 H20B 0.9900 . ?
C4 C3 1.377(3) . ?
C4 H4 0.9500 . ?
C18 C17 1.505(4) . ?
C18 H18A 0.9900 . ?
C18 H18B 0.9900 . ?
C3 H3 0.9500 . ?
C19 H19A 0.9900 . ?
C19 H19B 0.9900 . ?
C22 H22A 0.9900 . ?
C22 H22B 0.9900 . ?
C17 H17A 0.9900 . ?
C17 H17B 0.9900 . ?
C25 H25A 0.9500 . ?
C25 H25B 0.9500 . ?

loop_
_cod_related_entry_id
_cod_related_entry_database
_cod_related_entry_code
1 ChemSpider 30660820
